data_4064875
loop_
_publ_author_name
'Azhakar, Ramachandran'
'Ghadwal, Rajendra S.'
'Roesky, Herbert W.'
'Hey, Jakob'
'Stalke, Dietmar'

_publ_contact_author 'Prof. Dr. D. Stalke'
_publ_section_title
;
 Reactions of StableN-Heterocyclic Silylenes with Ketones and
 3,5-Di-tert-butyl-o-benzoquinone
;
_journal_issue 14
_journal_name_full Organometallics
_journal_page_first 3853
_journal_paper_doi 10.1021/om200388a
_journal_volume 30
_journal_year 2011
_chemical_formula_moiety '(C43 H60 N2 O2 Si), 2(C1.25 H3)'
_chemical_formula_sum 'C45.5 H66 N2 O2 Si'
_chemical_formula_weight 701.09
_chemical_name_systematic
; 
 ? 
;
_space_group_IT_number 2
_symmetry_cell_setting triclinic
_symmetry_space_group_name_Hall '-P 1'
_symmetry_space_group_name_H-M 'P -1'
_atom_sites_solution_hydrogens geom
_atom_sites_solution_primary direct
_atom_sites_solution_secondary difmap
_audit_creation_method SHELXL-97
_cell_angle_alpha 73.1430(10)
_cell_angle_beta 79.4280(10)
_cell_angle_gamma 88.4660(10)
_cell_formula_units_Z 2
_cell_length_a 12.9856(9)
_cell_length_b 12.9963(9)
_cell_length_c 13.3486(9)
_cell_measurement_reflns_used 9459
_cell_measurement_temperature 100(2)
_cell_measurement_theta_max 26.728
_cell_measurement_theta_min 2.251
_cell_volume 2118.5(3)
_computing_cell_refinement 'SAINT V7.68A'
_computing_data_collection 'APEX2 v2008.11'
_computing_data_reduction 'SAINT V7.46A'
_computing_molecular_graphics 'XSHELL in SHELXTL-97'
_computing_publication_material 'XSHELL in SHELXTL-97'
_computing_structure_refinement 'SHELXL in SHELXTL Version 2008/3'
_computing_structure_solution 'SHELXS in SHELXTL Version 2008/3'
_diffrn_ambient_temperature 100(2)
_diffrn_measured_fraction_theta_full 0.997
_diffrn_measured_fraction_theta_max 0.997
_diffrn_measurement_device_type 'Bruker SMART APEX II with D8 goniometer'
_diffrn_measurement_method 'phi and omega scans'
_diffrn_radiation_monochromator mirror
_diffrn_radiation_source 'INCOATEC I\mS microfocus source'
_diffrn_radiation_type MoK\a
_diffrn_radiation_wavelength 0.71073
_diffrn_reflns_av_R_equivalents 0.0269
_diffrn_reflns_av_sigmaI/netI 0.0204
_diffrn_reflns_limit_h_max 16
_diffrn_reflns_limit_h_min -16
_diffrn_reflns_limit_k_max 16
_diffrn_reflns_limit_k_min -16
_diffrn_reflns_limit_l_max 16
_diffrn_reflns_limit_l_min -16
_diffrn_reflns_number 59261
_diffrn_reflns_theta_full 26.75
_diffrn_reflns_theta_max 26.75
_diffrn_reflns_theta_min 1.60
_exptl_absorpt_coefficient_mu 0.092
_exptl_absorpt_correction_T_max 1.0000
_exptl_absorpt_correction_T_min 0.9756
_exptl_absorpt_correction_type multi-scan
_exptl_absorpt_process_details 'SADABS 2008/2'
_exptl_crystal_colour colourless
_exptl_crystal_density_diffrn 1.098
_exptl_crystal_density_method 'not measured'
_exptl_crystal_description block
_exptl_crystal_F_000 766
_exptl_crystal_size_max 0.12
_exptl_crystal_size_mid 0.08
_exptl_crystal_size_min 0.06
_refine_diff_density_max 0.455
_refine_diff_density_min -0.557
_refine_diff_density_rms 0.044
_refine_ls_extinction_method none
_refine_ls_goodness_of_fit_ref 1.028
_refine_ls_hydrogen_treatment constr
_refine_ls_matrix_type full
_refine_ls_number_parameters 485
_refine_ls_number_reflns 8992
_refine_ls_number_restraints 143
_refine_ls_restrained_S_all 1.507
_refine_ls_R_factor_all 0.0535
_refine_ls_R_factor_gt 0.0439
_refine_ls_shift/su_max 0.000
_refine_ls_shift/su_mean 0.000
_refine_ls_structure_factor_coef Fsqd
_refine_ls_weighting_details 'calc w=1/[\s^2^(Fo^2^)+(0.0489P)^2^+1.3795P] where P=(Fo^2^+2Fc^2^)/3'
_refine_ls_weighting_scheme calc
_refine_ls_wR_factor_gt 0.1090
_refine_ls_wR_factor_ref 0.1151
_reflns_number_gt 7630
_reflns_number_total 8992
_reflns_threshold_expression >2sigma(I)
_cod_data_source_file om200388a_si_001.cif
_cod_data_source_block comp03
_cod_original_formula_sum 'C45.50 H66 N2 O2 Si'
_cod_database_code 4064875

loop_
_symmetry_equiv_pos_as_xyz
'x, y, z'
'-x, -y, -z'

loop_
_atom_site_label
_atom_site_type_symbol
_atom_site_fract_x
_atom_site_fract_y
_atom_site_fract_z
_atom_site_U_iso_or_equiv
_atom_site_adp_type
_atom_site_occupancy
_atom_site_symmetry_multiplicity
_atom_site_calc_flag
_atom_site_refinement_flags
_atom_site_disorder_assembly
_atom_site_disorder_group
C1 C 0.29611(18) 1.02901(18) 0.02528(17) 0.0234(5) Uani 1 1 d . . .
H1A H 0.3396 1.0464 -0.0460 0.035 Uiso 1 1 calc R . .
H1B H 0.2984 1.0898 0.0544 0.035 Uiso 1 1 calc R . .
H1C H 0.2236 1.0147 0.0209 0.035 Uiso 1 1 calc R . .
C2 C 0.33640(16) 0.93278(17) 0.09554(16) 0.0180(4) Uani 1 1 d . . .
C3 C 0.41692(16) 0.87746(17) 0.05748(16) 0.0183(4) Uani 1 1 d . . .
H3 H 0.4477 0.9071 -0.0154 0.022 Uiso 1 1 calc R . .
C4 C 0.46184(16) 0.77974(17) 0.11314(16) 0.0189(4) Uani 1 1 d . . .
C5 C 0.53509(18) 0.72775(19) 0.06004(18) 0.0241(5) Uani 1 1 d . . .
H5A H 0.5649 0.6641 0.0981 0.029 Uiso 1 1 calc R . .
H5B H 0.5563 0.7552 -0.0150 0.029 Uiso 1 1 calc R . .
C6 C 0.18191(16) 0.93496(17) 0.23490(16) 0.0178(4) Uani 1 1 d . . .
C7 C 0.16622(17) 1.01591(18) 0.28613(18) 0.0224(5) Uani 1 1 d . . .
C8 C 0.06318(19) 1.0422(2) 0.3195(2) 0.0303(5) Uani 1 1 d . . .
H8 H 0.0508 1.0959 0.3554 0.036 Uiso 1 1 calc R . .
C9 C -0.02089(19) 0.9921(2) 0.3015(2) 0.0330(6) Uani 1 1 d . . .
H9 H -0.0904 1.0109 0.3253 0.040 Uiso 1 1 calc R . .
C10 C -0.00379(19) 0.9146(2) 0.2488(2) 0.0300(5) Uani 1 1 d . . .
H10 H -0.0620 0.8811 0.2357 0.036 Uiso 1 1 calc R . .
C11 C 0.09710(17) 0.88442(18) 0.21439(18) 0.0224(5) Uani 1 1 d . . .
C12 C 0.25490(19) 1.0787(2) 0.3030(2) 0.0288(5) Uani 1 1 d . . .
H12 H 0.3223 1.0451 0.2814 0.035 Uiso 1 1 calc R . .
C13 C 0.2586(2) 1.1957(2) 0.2326(2) 0.0392(6) Uani 1 1 d . . .
H13A H 0.2654 1.1969 0.1579 0.059 Uiso 1 1 calc R . .
H13B H 0.3189 1.2341 0.2411 0.059 Uiso 1 1 calc R . .
H13C H 0.1940 1.2309 0.2538 0.059 Uiso 1 1 calc R . .
C14 C 0.2457(2) 1.0757(2) 0.4200(2) 0.0400(7) Uani 1 1 d . . .
H14A H 0.1839 1.1150 0.4408 0.060 Uiso 1 1 calc R . .
H14B H 0.3087 1.1093 0.4290 0.060 Uiso 1 1 calc R . .
H14C H 0.2387 1.0008 0.4648 0.060 Uiso 1 1 calc R . .
C15 C 0.11136(19) 0.7973(2) 0.15765(19) 0.0277(5) Uani 1 1 d . . .
H15 H 0.1881 0.7921 0.1317 0.033 Uiso 1 1 calc R . .
C16 C 0.0567(2) 0.8255(2) 0.0607(2) 0.0381(6) Uani 1 1 d . . .
H16A H -0.0193 0.8253 0.0848 0.057 Uiso 1 1 calc R . .
H16B H 0.0736 0.7722 0.0216 0.057 Uiso 1 1 calc R . .
H16C H 0.0809 0.8971 0.0139 0.057 Uiso 1 1 calc R . .
C17 C 0.0708(2) 0.6877(2) 0.2341(2) 0.0352(6) Uani 1 1 d . . .
H17A H 0.1083 0.6691 0.2941 0.053 Uiso 1 1 calc R . .
H17B H 0.0826 0.6328 0.1964 0.053 Uiso 1 1 calc R . .
H17C H -0.0043 0.6910 0.2608 0.053 Uiso 1 1 calc R . .
C18 C 0.47782(16) 0.64594(17) 0.28183(16) 0.0179(4) Uani 1 1 d . . .
C19 C 0.43012(19) 0.54445(18) 0.3012(2) 0.0267(5) Uani 1 1 d . . .
C20 C 0.4809(2) 0.45384(19) 0.3513(2) 0.0328(6) Uani 1 1 d . . .
H20 H 0.4502 0.3846 0.3640 0.039 Uiso 1 1 calc R . .
C21 C 0.5746(2) 0.4622(2) 0.3830(2) 0.0321(6) Uani 1 1 d . . .
H21 H 0.6079 0.3993 0.4173 0.039 Uiso 1 1 calc R . .
C22 C 0.61985(19) 0.5622(2) 0.36481(19) 0.0280(5) Uani 1 1 d . . .
H22 H 0.6840 0.5673 0.3879 0.034 Uiso 1 1 calc R . .
C23 C 0.57355(17) 0.65615(17) 0.31309(17) 0.0198(4) Uani 1 1 d . . .
C24 C 0.3267(2) 0.5316(2) 0.2680(3) 0.0466(8) Uani 1 1 d U . .
H24 H 0.2906 0.6018 0.2585 0.056 Uiso 1 1 calc R . .
C25 C 0.2544(2) 0.4458(2) 0.3517(3) 0.0458(7) Uani 1 1 d . . .
H25A H 0.2819 0.3745 0.3534 0.069 Uiso 1 1 calc R . .
H25B H 0.1842 0.4505 0.3337 0.069 Uiso 1 1 calc R . .
H25C H 0.2505 0.4571 0.4217 0.069 Uiso 1 1 calc R . .
C26 C 0.3443(4) 0.5061(4) 0.1614(3) 0.0813(14) Uani 1 1 d U . .
H26A H 0.3846 0.4405 0.1669 0.122 Uiso 1 1 calc R . .
H26B H 0.3830 0.5660 0.1058 0.122 Uiso 1 1 calc R . .
H26C H 0.2764 0.4953 0.1433 0.122 Uiso 1 1 calc R . .
C27 C 0.63060(17) 0.76343(18) 0.29096(18) 0.0228(5) Uani 1 1 d . . .
H27 H 0.5862 0.8217 0.2554 0.027 Uiso 1 1 calc R . .
C28 C 0.6476(2) 0.7844(2) 0.3941(2) 0.0326(6) Uani 1 1 d . . .
H28A H 0.5801 0.7797 0.4424 0.049 Uiso 1 1 calc R . .
H28B H 0.6793 0.8563 0.3776 0.049 Uiso 1 1 calc R . .
H28C H 0.6943 0.7305 0.4284 0.049 Uiso 1 1 calc R . .
C29 C 0.73577(18) 0.7687(2) 0.2156(2) 0.0307(5) Uani 1 1 d . . .
H29A H 0.7822 0.7150 0.2506 0.046 Uiso 1 1 calc R . .
H29B H 0.7681 0.8406 0.1975 0.046 Uiso 1 1 calc R . .
H29C H 0.7243 0.7539 0.1505 0.046 Uiso 1 1 calc R . .
C30 C 0.35258(16) 0.82041(16) 0.47634(16) 0.0166(4) Uani 1 1 d . . .
C31 C 0.38311(16) 0.84448(17) 0.56078(16) 0.0188(4) Uani 1 1 d . . .
H31 H 0.4454 0.8856 0.5510 0.023 Uiso 1 1 calc R . .
C32 C 0.31967(17) 0.80655(17) 0.66092(17) 0.0198(4) Uani 1 1 d . A .
C33 C 0.22684(17) 0.74967(17) 0.66995(16) 0.0197(4) Uani 1 1 d . . .
H33 H 0.1828 0.7268 0.7380 0.024 Uiso 1 1 calc R . .
C34 C 0.19457(16) 0.72422(16) 0.58506(16) 0.0177(4) Uani 1 1 d . . .
C35 C 0.26348(16) 0.75845(16) 0.48792(16) 0.0159(4) Uani 1 1 d . . .
C36 C 0.34899(18) 0.8253(2) 0.76118(17) 0.0245(5) Uani 1 1 d . . .
C37 C 0.3574(3) 0.7163(3) 0.8432(2) 0.0429(8) Uani 0.933(3) 1 d P A 1
H37A H 0.2897 0.6774 0.8628 0.064 Uiso 0.933(3) 1 calc PR A 1
H37B H 0.3768 0.7279 0.9067 0.064 Uiso 0.933(3) 1 calc PR A 1
H37C H 0.4110 0.6741 0.8124 0.064 Uiso 0.933(3) 1 calc PR A 1
C38 C 0.2646(2) 0.8907(3) 0.8089(2) 0.0382(7) Uani 0.933(3) 1 d P A 1
H38A H 0.1965 0.8532 0.8245 0.057 Uiso 0.933(3) 1 calc PR A 1
H38B H 0.2618 0.9617 0.7579 0.057 Uiso 0.933(3) 1 calc PR A 1
H38C H 0.2815 0.8990 0.8747 0.057 Uiso 0.933(3) 1 calc PR A 1
C39 C 0.4535(2) 0.8872(3) 0.7359(2) 0.0385(7) Uani 0.933(3) 1 d P A 1
H39A H 0.4698 0.8969 0.8015 0.058 Uiso 0.933(3) 1 calc PR A 1
H39B H 0.4487 0.9577 0.6847 0.058 Uiso 0.933(3) 1 calc PR A 1
H39C H 0.5091 0.8466 0.7054 0.058 Uiso 0.933(3) 1 calc PR A 1
C37' C 0.257(3) 0.799(4) 0.857(3) 0.0385(7) Uani 0.067(3) 1 d P A 2
H37D H 0.1983 0.8452 0.8385 0.058 Uiso 0.067(3) 1 calc PR A 2
H37E H 0.2799 0.8131 0.9182 0.058 Uiso 0.067(3) 1 calc PR A 2
H37F H 0.2354 0.7237 0.8750 0.058 Uiso 0.067(3) 1 calc PR A 2
C38' C 0.372(4) 0.949(4) 0.734(3) 0.0429(8) Uani 0.067(3) 1 d P A 2
H38D H 0.3087 0.9880 0.7192 0.064 Uiso 0.067(3) 1 calc PR A 2
H38E H 0.4280 0.9711 0.6709 0.064 Uiso 0.067(3) 1 calc PR A 2
H38F H 0.3948 0.9641 0.7942 0.064 Uiso 0.067(3) 1 calc PR A 2
C39' C 0.442(3) 0.752(4) 0.786(3) 0.0382(7) Uani 0.067(3) 1 d P A 2
H39D H 0.4195 0.6766 0.8016 0.057 Uiso 0.067(3) 1 calc PR A 2
H39E H 0.4665 0.7625 0.8473 0.057 Uiso 0.067(3) 1 calc PR A 2
H39F H 0.4992 0.7699 0.7238 0.057 Uiso 0.067(3) 1 calc PR A 2
C40 C 0.09023(16) 0.66590(17) 0.59684(16) 0.0195(4) Uani 1 1 d . . .
C41 C 0.02668(18) 0.6431(2) 0.71001(18) 0.0282(5) Uani 1 1 d . . .
H41A H 0.0655 0.5951 0.7604 0.042 Uiso 1 1 calc R . .
H41B H -0.0408 0.6089 0.7139 0.042 Uiso 1 1 calc R . .
H41C H 0.0147 0.7109 0.7281 0.042 Uiso 1 1 calc R . .
C42 C 0.02548(17) 0.73712(19) 0.51863(18) 0.0236(5) Uani 1 1 d . . .
H42A H 0.0145 0.8066 0.5334 0.035 Uiso 1 1 calc R . .
H42B H -0.0425 0.7014 0.5273 0.035 Uiso 1 1 calc R . .
H42C H 0.0633 0.7486 0.4455 0.035 Uiso 1 1 calc R . .
C43 C 0.10972(19) 0.55844(19) 0.5718(2) 0.0271(5) Uani 1 1 d . . .
H43A H 0.1509 0.5713 0.4998 0.041 Uiso 1 1 calc R . .
H43B H 0.0424 0.5235 0.5761 0.041 Uiso 1 1 calc R . .
H43C H 0.1483 0.5118 0.6234 0.041 Uiso 1 1 calc R . .
C1H C 0.1400(14) 0.4212(12) 0.9581(18) 0.072(5) Uani 0.25 1 d PDU B -1
H1H1 H 0.2129 0.4376 0.9593 0.108 Uiso 0.25 1 calc PR B -1
H1H2 H 0.1333 0.4238 0.8855 0.108 Uiso 0.25 1 calc PR B -1
H1H3 H 0.1195 0.3492 1.0060 0.108 Uiso 0.25 1 calc PR B -1
C2H C 0.0685 0.5045 0.9947 0.053 Uani 0.25 1 d PDU B -1
H2H1 H 0.0865 0.5763 0.9430 0.064 Uiso 0.25 1 calc PR B -1
H2H2 H 0.0820 0.5075 1.0644 0.064 Uiso 0.25 1 calc PR B -1
C3H C -0.0491(7) 0.4796(18) 1.005(3) 0.146(9) Uani 0.25 1 d PDU B -1
H3H1 H -0.0667 0.4702 0.9393 0.176 Uiso 0.25 1 calc PR B -1
H3H2 H -0.0754 0.4168 1.0667 0.176 Uiso 0.25 1 calc PR B -1
C4H C -0.0864(6) 0.5867(16) 1.024(2) 0.075(5) Uani 0.25 1 d PDU B -1
H4H1 H -0.0599 0.6002 1.0842 0.090 Uiso 0.25 1 calc PR B -1
H4H2 H -0.0667 0.6483 0.9594 0.090 Uiso 0.25 1 calc PR B -1
C5H C -0.2043 0.5621 1.0507 0.101 Uani 0.25 1 d PDU B -1
H5H1 H -0.2410 0.6214 1.0720 0.152 Uiso 0.25 1 calc PR B -1
H5H2 H -0.2194 0.4955 1.1093 0.152 Uiso 0.25 1 calc PR B -1
H5H3 H -0.2281 0.5537 0.9879 0.152 Uiso 0.25 1 calc PR B -1
C1K C 0.2043 0.4379 0.9493 0.101 Uani 0.25 1 d PDU C -2
H1K1 H 0.2380 0.3771 0.9283 0.152 Uiso 0.25 1 calc PR C -2
H1K2 H 0.2265 0.4427 1.0141 0.152 Uiso 0.25 1 calc PR C -2
H1K3 H 0.2246 0.5046 0.8919 0.152 Uiso 0.25 1 calc PR C -2
C2K C 0.0930 0.4223 0.9690 0.066 Uani 0.25 1 d PDU C -2
H2K1 H 0.0767 0.3523 1.0242 0.079 Uiso 0.25 1 calc PR C -2
H2K2 H 0.0748 0.4136 0.9030 0.079 Uiso 0.25 1 calc PR C -2
C3K C 0.0130 0.5062 1.0050 0.093 Uani 0.25 1 d PDU C -2
H3K1 H 0.0204 0.5051 1.0778 0.111 Uiso 0.25 1 calc PR C -2
H3K2 H 0.0356 0.5789 0.9576 0.111 Uiso 0.25 1 calc PR C -2
C4K C -0.0685 0.4955 1.0053 0.053 Uani 0.25 1 d PDU C -2
H4K1 H -0.0949 0.4275 1.0598 0.064 Uiso 0.25 1 calc PR C -2
H4K2 H -0.0767 0.4889 0.9352 0.064 Uiso 0.25 1 calc PR C -2
C5K C -0.1411 0.5959 1.0305 0.123 Uani 0.25 1 d PDU C -2
H5K1 H -0.2146 0.5815 1.0297 0.184 Uiso 0.25 1 calc PR C -2
H5K2 H -0.1166 0.6634 0.9759 0.184 Uiso 0.25 1 calc PR C -2
H5K3 H -0.1347 0.6019 1.1007 0.184 Uiso 0.25 1 calc PR C -2
N1 N 0.42820(13) 0.74099(14) 0.22546(13) 0.0160(4) Uani 1 1 d . . .
N2 N 0.28728(13) 0.90047(13) 0.20433(13) 0.0156(3) Uani 1 1 d . . .
O1 O 0.40682(11) 0.85496(12) 0.37245(11) 0.0175(3) Uani 1 1 d . . .
O2 O 0.25201(11) 0.73891(11) 0.39305(11) 0.0164(3) Uani 1 1 d . . .
Si1 Si 0.34445(4) 0.80847(4) 0.29541(4) 0.01425(14) Uani 1 1 d . . .

loop_
_atom_site_aniso_label
_atom_site_aniso_U_11
_atom_site_aniso_U_22
_atom_site_aniso_U_33
_atom_site_aniso_U_23
_atom_site_aniso_U_13
_atom_site_aniso_U_12
C1 0.0272(12) 0.0209(11) 0.0202(10) -0.0029(9) -0.0053(9) 0.0020(9)
C2 0.0195(10) 0.0191(10) 0.0158(10) -0.0045(8) -0.0047(8) -0.0052(8)
C3 0.0190(10) 0.0222(10) 0.0133(9) -0.0046(8) -0.0028(8) -0.0020(8)
C4 0.0171(10) 0.0243(11) 0.0163(10) -0.0070(8) -0.0035(8) -0.0035(8)
C5 0.0228(11) 0.0295(12) 0.0210(11) -0.0090(9) -0.0041(9) 0.0058(9)
C6 0.0164(10) 0.0189(10) 0.0174(10) -0.0040(8) -0.0041(8) 0.0023(8)
C7 0.0218(11) 0.0225(11) 0.0245(11) -0.0086(9) -0.0057(9) 0.0039(9)
C8 0.0265(13) 0.0316(13) 0.0353(13) -0.0151(11) -0.0046(10) 0.0087(10)
C9 0.0183(12) 0.0406(14) 0.0389(14) -0.0118(11) -0.0034(10) 0.0089(10)
C10 0.0186(11) 0.0378(14) 0.0344(13) -0.0096(11) -0.0087(10) -0.0002(10)
C11 0.0199(11) 0.0251(11) 0.0224(11) -0.0058(9) -0.0062(8) 0.0002(9)
C12 0.0240(12) 0.0284(12) 0.0427(14) -0.0229(11) -0.0083(10) 0.0054(10)
C13 0.0374(15) 0.0275(13) 0.0575(18) -0.0228(13) -0.0037(13) -0.0009(11)
C14 0.0394(15) 0.0471(16) 0.0500(17) -0.0329(14) -0.0212(13) 0.0159(13)
C15 0.0216(11) 0.0349(13) 0.0316(12) -0.0163(10) -0.0059(9) -0.0047(10)
C16 0.0413(15) 0.0477(16) 0.0283(13) -0.0133(12) -0.0082(11) -0.0121(13)
C17 0.0419(15) 0.0327(13) 0.0375(14) -0.0148(11) -0.0148(12) -0.0033(11)
C18 0.0190(10) 0.0177(10) 0.0175(10) -0.0059(8) -0.0039(8) 0.0042(8)
C19 0.0280(12) 0.0211(11) 0.0332(12) -0.0089(9) -0.0094(10) 0.0008(9)
C20 0.0379(14) 0.0169(11) 0.0420(14) -0.0057(10) -0.0086(11) 0.0020(10)
C21 0.0347(14) 0.0234(12) 0.0346(13) -0.0028(10) -0.0081(11) 0.0113(10)
C22 0.0242(12) 0.0295(12) 0.0302(12) -0.0064(10) -0.0097(9) 0.0075(10)
C23 0.0181(10) 0.0214(10) 0.0203(10) -0.0067(8) -0.0039(8) 0.0038(8)
C24 0.0462(17) 0.0222(13) 0.078(2) -0.0085(13) -0.0367(16) -0.0043(12)
C25 0.0325(15) 0.0405(16) 0.075(2) -0.0318(15) -0.0104(14) -0.0029(12)
C26 0.102(3) 0.086(3) 0.052(2) 0.0068(18) -0.039(2) -0.059(2)
C27 0.0174(11) 0.0248(11) 0.0274(11) -0.0071(9) -0.0081(9) 0.0017(9)
C28 0.0319(13) 0.0362(14) 0.0354(14) -0.0138(11) -0.0151(11) 0.0010(11)
C29 0.0179(11) 0.0334(13) 0.0379(14) -0.0061(11) -0.0046(10) 0.0001(10)
C30 0.0164(10) 0.0173(10) 0.0153(9) -0.0042(8) -0.0017(7) 0.0011(8)
C31 0.0172(10) 0.0209(10) 0.0197(10) -0.0070(8) -0.0050(8) -0.0014(8)
C32 0.0209(11) 0.0229(10) 0.0176(10) -0.0076(8) -0.0056(8) 0.0015(8)
C33 0.0192(10) 0.0236(11) 0.0152(10) -0.0052(8) -0.0012(8) 0.0000(8)
C34 0.0168(10) 0.0183(10) 0.0176(10) -0.0042(8) -0.0036(8) 0.0013(8)
C35 0.0175(10) 0.0171(9) 0.0153(9) -0.0065(8) -0.0061(8) 0.0018(8)
C36 0.0238(11) 0.0347(13) 0.0173(10) -0.0099(9) -0.0048(8) -0.0039(10)
C37 0.057(2) 0.0459(18) 0.0287(15) -0.0054(13) -0.0235(14) -0.0029(15)
C38 0.0343(15) 0.058(2) 0.0332(15) -0.0297(14) -0.0065(12) 0.0012(14)
C39 0.0323(15) 0.067(2) 0.0222(13) -0.0204(13) -0.0046(11) -0.0172(14)
C37' 0.0323(15) 0.067(2) 0.0222(13) -0.0204(13) -0.0046(11) -0.0172(14)
C38' 0.057(2) 0.0459(18) 0.0287(15) -0.0054(13) -0.0235(14) -0.0029(15)
C39' 0.0343(15) 0.058(2) 0.0332(15) -0.0297(14) -0.0065(12) 0.0012(14)
C40 0.0165(10) 0.0233(11) 0.0171(10) -0.0042(8) -0.0014(8) -0.0029(8)
C41 0.0195(11) 0.0414(14) 0.0207(11) -0.0061(10) 0.0001(9) -0.0081(10)
C42 0.0167(10) 0.0308(12) 0.0232(11) -0.0070(9) -0.0044(8) 0.0006(9)
C43 0.0246(12) 0.0242(11) 0.0314(12) -0.0077(10) -0.0020(9) -0.0054(9)
C1H 0.109(13) 0.065(10) 0.044(9) -0.024(8) 0.001(12) -0.022(10)
C2H 0.111 0.037 0.014 -0.015 0.002 -0.034
C3H 0.134(10) 0.137(18) 0.18(2) -0.073(18) 0.00(2) 0.003(14)
C4H 0.092(9) 0.081(11) 0.058(12) -0.028(9) -0.010(12) -0.033(9)
C5H 0.101 0.117 0.137 -0.100 -0.054 0.036
C1K 0.101 0.117 0.137 -0.100 -0.054 0.036
C2K 0.097 0.051 0.059 -0.017 -0.039 0.012
C3K 0.170 0.078 0.017 -0.005 -0.007 0.077
C4K 0.111 0.037 0.014 -0.015 0.002 -0.034
C5K 0.054 0.209 0.171 -0.149 -0.039 0.035
N1 0.0170(8) 0.0175(8) 0.0139(8) -0.0044(7) -0.0043(6) 0.0011(7)
N2 0.0154(8) 0.0169(8) 0.0148(8) -0.0053(7) -0.0026(6) 0.0005(7)
O1 0.0173(7) 0.0219(7) 0.0134(7) -0.0057(6) -0.0017(5) -0.0039(6)
O2 0.0168(7) 0.0193(7) 0.0141(7) -0.0057(6) -0.0030(5) -0.0024(6)
Si1 0.0142(3) 0.0155(3) 0.0135(3) -0.0045(2) -0.0030(2) -0.0010(2)

loop_
_atom_type_symbol
_atom_type_description
_atom_type_scat_dispersion_real
_atom_type_scat_dispersion_imag
_atom_type_scat_source
C C 0.0033 0.0016 'International Tables Vol C Tables 4.2.6.8 and 6.1.1.4'
H H 0.0000 0.0000 'International Tables Vol C Tables 4.2.6.8 and 6.1.1.4'
N N 0.0061 0.0033 'International Tables Vol C Tables 4.2.6.8 and 6.1.1.4'
O O 0.0106 0.0060 'International Tables Vol C Tables 4.2.6.8 and 6.1.1.4'
Si Si 0.0817 0.0704 'International Tables Vol C Tables 4.2.6.8 and 6.1.1.4'

loop_
_geom_angle_atom_site_label_1
_geom_angle_atom_site_label_2
_geom_angle_atom_site_label_3
_geom_angle
C2 C1 H1A 109.5
C2 C1 H1B 109.5
H1A C1 H1B 109.5
C2 C1 H1C 109.5
H1A C1 H1C 109.5
H1B C1 H1C 109.5
C3 C2 N2 121.45(19)
C3 C2 C1 121.37(19)
N2 C2 C1 117.18(19)
C2 C3 C4 128.51(19)
C2 C3 H3 115.7
C4 C3 H3 115.7
C5 C4 N1 121.5(2)
C5 C4 C3 121.01(19)
N1 C4 C3 117.46(18)
C4 C5 H5A 120.0
C4 C5 H5B 120.0
H5A C5 H5B 120.0
C7 C6 C11 121.2(2)
C7 C6 N2 119.86(19)
C11 C6 N2 118.87(19)
C8 C7 C6 117.9(2)
C8 C7 C12 118.6(2)
C6 C7 C12 123.5(2)
C9 C8 C7 121.5(2)
C9 C8 H8 119.2
C7 C8 H8 119.2
C8 C9 C10 119.7(2)
C8 C9 H9 120.1
C10 C9 H9 120.1
C9 C10 C11 121.3(2)
C9 C10 H10 119.3
C11 C10 H10 119.3
C10 C11 C6 118.3(2)
C10 C11 C15 119.1(2)
C6 C11 C15 122.6(2)
C7 C12 C14 112.0(2)
C7 C12 C13 110.5(2)
C14 C12 C13 110.0(2)
C7 C12 H12 108.1
C14 C12 H12 108.1
C13 C12 H12 108.1
C12 C13 H13A 109.5
C12 C13 H13B 109.5
H13A C13 H13B 109.5
C12 C13 H13C 109.5
H13A C13 H13C 109.5
H13B C13 H13C 109.5
C12 C14 H14A 109.5
C12 C14 H14B 109.5
H14A C14 H14B 109.5
C12 C14 H14C 109.5
H14A C14 H14C 109.5
H14B C14 H14C 109.5
C11 C15 C17 111.0(2)
C11 C15 C16 111.4(2)
C17 C15 C16 110.2(2)
C11 C15 H15 108.0
C17 C15 H15 108.0
C16 C15 H15 108.0
C15 C16 H16A 109.5
C15 C16 H16B 109.5
H16A C16 H16B 109.5
C15 C16 H16C 109.5
H16A C16 H16C 109.5
H16B C16 H16C 109.5
C15 C17 H17A 109.5
C15 C17 H17B 109.5
H17A C17 H17B 109.5
C15 C17 H17C 109.5
H17A C17 H17C 109.5
H17B C17 H17C 109.5
C23 C18 C19 121.2(2)
C23 C18 N1 119.85(18)
C19 C18 N1 118.93(19)
C20 C19 C18 118.2(2)
C20 C19 C24 119.7(2)
C18 C19 C24 122.0(2)
C21 C20 C19 121.4(2)
C21 C20 H20 119.3
C19 C20 H20 119.3
C20 C21 C22 119.8(2)
C20 C21 H21 120.1
C22 C21 H21 120.1
C21 C22 C23 121.5(2)
C21 C22 H22 119.3
C23 C22 H22 119.3
C22 C23 C18 117.9(2)
C22 C23 C27 118.6(2)
C18 C23 C27 123.50(19)
C19 C24 C25 112.6(2)
C19 C24 C26 111.1(3)
C25 C24 C26 109.7(2)
C19 C24 H24 107.8
C25 C24 H24 107.8
C26 C24 H24 107.8
C24 C25 H25A 109.5
C24 C25 H25B 109.5
H25A C25 H25B 109.5
C24 C25 H25C 109.5
H25A C25 H25C 109.5
H25B C25 H25C 109.5
C24 C26 H26A 109.5
C24 C26 H26B 109.5
H26A C26 H26B 109.5
C24 C26 H26C 109.5
H26A C26 H26C 109.5
H26B C26 H26C 109.5
C23 C27 C29 110.96(19)
C23 C27 C28 111.58(19)
C29 C27 C28 110.00(19)
C23 C27 H27 108.1
C29 C27 H27 108.1
C28 C27 H27 108.1
C27 C28 H28A 109.5
C27 C28 H28B 109.5
H28A C28 H28B 109.5
C27 C28 H28C 109.5
H28A C28 H28C 109.5
H28B C28 H28C 109.5
C27 C29 H29A 109.5
C27 C29 H29B 109.5
H29A C29 H29B 109.5
C27 C29 H29C 109.5
H29A C29 H29C 109.5
H29B C29 H29C 109.5
C31 C30 O1 123.97(18)
C31 C30 C35 122.66(19)
O1 C30 C35 113.37(17)
C30 C31 C32 117.95(19)
C30 C31 H31 121.0
C32 C31 H31 121.0
C31 C32 C33 118.58(19)
C31 C32 C36 122.01(19)
C33 C32 C36 119.41(19)
C32 C33 C34 124.26(19)
C32 C33 H33 117.9
C34 C33 H33 117.9
C35 C34 C33 115.01(19)
C35 C34 C40 122.14(18)
C33 C34 C40 122.84(18)
C30 C35 C34 121.30(19)
C30 C35 O2 112.51(17)
C34 C35 O2 126.17(18)
C38 C36 C39 107.9(2)
C38 C36 C37 109.5(2)
C39 C36 C37 108.7(2)
C38 C36 C32 109.68(19)
C39 C36 C32 111.84(19)
C37 C36 C32 109.2(2)
C38 C36 C37' 44.8(19)
C39 C36 C37' 133.8(14)
C37 C36 C37' 66.5(19)
C32 C36 C37' 112.8(14)
C38 C36 C39' 143.3(14)
C39 C36 C39' 66.8(17)
C37 C36 C39' 47.3(17)
C32 C36 C39' 105.5(14)
C37' C36 C39' 111(2)
C38 C36 C38' 63.3(19)
C39 C36 C38' 49.9(18)
C37 C36 C38' 143.7(14)
C32 C36 C38' 106.4(14)
C37' C36 C38' 105(3)
C39' C36 C38' 116(2)
C36 C37 H37A 109.5
C36 C37 H37B 109.5
C36 C37 H37C 109.5
C36 C38 H38A 109.5
C36 C38 H38B 109.5
C36 C38 H38C 109.5
C36 C39 H39A 109.5
C36 C39 H39B 109.5
C36 C39 H39C 109.5
C36 C37' H37D 109.5
C36 C37' H37E 109.5
H37D C37' H37E 109.5
C36 C37' H37F 109.5
H37D C37' H37F 109.5
H37E C37' H37F 109.5
C36 C38' H38D 109.5
C36 C38' H38E 109.5
H38D C38' H38E 109.5
C36 C38' H38F 109.5
H38D C38' H38F 109.5
H38E C38' H38F 109.5
C36 C39' H39D 109.5
C36 C39' H39E 109.5
H39D C39' H39E 109.5
C36 C39' H39F 109.5
H39D C39' H39F 109.5
H39E C39' H39F 109.5
C34 C40 C43 110.17(18)
C34 C40 C41 111.58(18)
C43 C40 C41 108.23(18)
C34 C40 C42 108.90(17)
C43 C40 C42 109.37(18)
C41 C40 C42 108.56(18)
C40 C41 H41A 109.5
C40 C41 H41B 109.5
H41A C41 H41B 109.5
C40 C41 H41C 109.5
H41A C41 H41C 109.5
H41B C41 H41C 109.5
C40 C42 H42A 109.5
C40 C42 H42B 109.5
H42A C42 H42B 109.5
C40 C42 H42C 109.5
H42A C42 H42C 109.5
H42B C42 H42C 109.5
C40 C43 H43A 109.5
C40 C43 H43B 109.5
H43A C43 H43B 109.5
C40 C43 H43C 109.5
H43A C43 H43C 109.5
H43B C43 H43C 109.5
C2H C1H H1H1 109.5
C2H C1H H1H2 109.5
H1H1 C1H H1H2 109.5
C2H C1H H1H3 109.5
H1H1 C1H H1H3 109.5
H1H2 C1H H1H3 109.5
C1H C2H C3H 113.4(12)
C1H C2H H2H1 108.9
C3H C2H H2H1 108.9
C1H C2H H2H2 108.9
C3H C2H H2H2 108.9
H2H1 C2H H2H2 107.7
C4H C3H C2H 95.4(8)
C4H C3H H3H1 112.7
C2H C3H H3H1 112.7
C4H C3H H3H2 112.7
C2H C3H H3H2 112.7
H3H1 C3H H3H2 110.1
C5H C4H C3H 98.6(8)
C5H C4H H4H1 112.0
C3H C4H H4H1 112.0
C5H C4H H4H2 112.0
C3H C4H H4H2 112.0
H4H1 C4H H4H2 109.7
C4H C5H H5H1 109.5
C4H C5H H5H2 109.5
H5H1 C5H H5H2 109.5
C4H C5H H5H3 109.5
H5H1 C5H H5H3 109.5
H5H2 C5H H5H3 109.5
C2K C1K H1K1 109.5
C2K C1K H1K2 109.5
H1K1 C1K H1K2 109.5
C2K C1K H1K3 109.5
H1K1 C1K H1K3 109.5
H1K2 C1K H1K3 109.5
C1K C2K C3K 123.1
C1K C2K H2K1 106.6
C3K C2K H2K1 106.6
C1K C2K H2K2 106.6
C3K C2K H2K2 106.6
H2K1 C2K H2K2 106.5
C4K C3K C2K 118.3
C4K C3K H3K1 107.7
C2K C3K H3K1 107.7
C4K C3K H3K2 107.7
C2K C3K H3K2 107.7
H3K1 C3K H3K2 107.1
C3K C4K C5K 113.3
C3K C4K H4K1 108.9
C5K C4K H4K1 108.9
C3K C4K H4K2 108.9
C5K C4K H4K2 108.9
H4K1 C4K H4K2 107.7
C4K C5K H5K1 109.5
C4K C5K H5K2 109.5
H5K1 C5K H5K2 109.5
C4K C5K H5K3 109.5
H5K1 C5K H5K3 109.5
H5K2 C5K H5K3 109.5
C4 N1 C18 117.23(17)
C4 N1 Si1 122.83(14)
C18 N1 Si1 119.57(13)
C2 N2 C6 119.42(17)
C2 N2 Si1 120.05(14)
C6 N2 Si1 120.00(13)
C30 O1 Si1 108.87(12)
C35 O2 Si1 108.91(12)
O2 Si1 O1 96.04(7)
O2 Si1 N1 118.62(8)
O1 Si1 N1 110.09(8)
O2 Si1 N2 109.28(8)
O1 Si1 N2 117.13(8)
N1 Si1 N2 106.06(8)

loop_
_geom_bond_atom_site_label_1
_geom_bond_atom_site_label_2
_geom_bond_distance
C1 C2 1.477(3)
C1 H1A 0.9800
C1 H1B 0.9800
C1 H1C 0.9800
C2 C3 1.358(3)
C2 N2 1.419(3)
C3 C4 1.441(3)
C3 H3 0.9500
C4 C5 1.364(3)
C4 N1 1.423(3)
C5 H5A 0.9500
C5 H5B 0.9500
C6 C7 1.404(3)
C6 C11 1.405(3)
C6 N2 1.452(3)
C7 C8 1.397(3)
C7 C12 1.515(3)
C8 C9 1.378(4)
C8 H8 0.9500
C9 C10 1.379(4)
C9 H9 0.9500
C10 C11 1.392(3)
C10 H10 0.9500
C11 C15 1.524(3)
C12 C14 1.532(4)
C12 C13 1.535(4)
C12 H12 1.0000
C13 H13A 0.9800
C13 H13B 0.9800
C13 H13C 0.9800
C14 H14A 0.9800
C14 H14B 0.9800
C14 H14C 0.9800
C15 C17 1.533(4)
C15 C16 1.537(3)
C15 H15 1.0000
C16 H16A 0.9800
C16 H16B 0.9800
C16 H16C 0.9800
C17 H17A 0.9800
C17 H17B 0.9800
C17 H17C 0.9800
C18 C23 1.403(3)
C18 C19 1.406(3)
C18 N1 1.450(3)
C19 C20 1.390(3)
C19 C24 1.516(3)
C20 C21 1.376(4)
C20 H20 0.9500
C21 C22 1.378(4)
C21 H21 0.9500
C22 C23 1.398(3)
C22 H22 0.9500
C23 C27 1.522(3)
C24 C25 1.524(4)
C24 C26 1.529(5)
C24 H24 1.0000
C25 H25A 0.9800
C25 H25B 0.9800
C25 H25C 0.9800
C26 H26A 0.9800
C26 H26B 0.9800
C26 H26C 0.9800
C27 C29 1.531(3)
C27 C28 1.533(3)
C27 H27 1.0000
C28 H28A 0.9800
C28 H28B 0.9800
C28 H28C 0.9800
C29 H29A 0.9800
C29 H29B 0.9800
C29 H29C 0.9800
C30 C31 1.379(3)
C30 O1 1.385(2)
C30 C35 1.387(3)
C31 C32 1.394(3)
C31 H31 0.9500
C32 C33 1.399(3)
C32 C36 1.541(3)
C33 C34 1.403(3)
C33 H33 0.9500
C34 C35 1.393(3)
C34 C40 1.531(3)
C35 O2 1.396(2)
C36 C38 1.528(4)
C36 C39 1.528(3)
C36 C37 1.533(4)
C36 C37' 1.54(4)
C36 C39' 1.54(4)
C36 C38' 1.56(4)
C37 H37A 0.9800
C37 H37B 0.9800
C37 H37C 0.9800
C38 H38A 0.9800
C38 H38B 0.9800
C38 H38C 0.9800
C39 H39A 0.9800
C39 H39B 0.9800
C39 H39C 0.9800
C37' H37D 0.9800
C37' H37E 0.9800
C37' H37F 0.9800
C38' H38D 0.9800
C38' H38E 0.9800
C38' H38F 0.9800
C39' H39D 0.9800
C39' H39E 0.9800
C39' H39F 0.9800
C40 C43 1.532(3)
C40 C41 1.532(3)
C40 C42 1.541(3)
C41 H41A 0.9800
C41 H41B 0.9800
C41 H41C 0.9800
C42 H42A 0.9800
C42 H42B 0.9800
C42 H42C 0.9800
C43 H43A 0.9800
C43 H43B 0.9800
C43 H43C 0.9800
C1H C2H 1.536(7)
C1H H1H1 0.9800
C1H H1H2 0.9800
C1H H1H3 0.9800
C2H C3H 1.542(7)
C2H H2H1 0.9900
C2H H2H2 0.9900
C3H C4H 1.535(7)
C3H H3H1 0.9900
C3H H3H2 0.9900
C4H C5H 1.527(7)
C4H H4H1 0.9900
C4H H4H2 0.9900
C5H H5H1 0.9800
C5H H5H2 0.9800
C5H H5H3 0.9800
C1K C2K 1.4287
C1K H1K1 0.9800
C1K H1K2 0.9800
C1K H1K3 0.9800
C2K C3K 1.6002
C2K H2K1 0.9900
C2K H2K2 0.9900
C3K C4K 1.0698
C3K H3K1 0.9900
C3K H3K2 0.9900
C4K C5K 1.6662
C4K H4K1 0.9900
C4K H4K2 0.9900
C5K H5K1 0.9800
C5K H5K2 0.9800
C5K H5K3 0.9800
N1 Si1 1.6955(18)
N2 Si1 1.7028(17)
O1 Si1 1.6647(15)
O2 Si1 1.6607(15)

loop_
_geom_torsion_atom_site_label_1
_geom_torsion_atom_site_label_2
_geom_torsion_atom_site_label_3
_geom_torsion_atom_site_label_4
_geom_torsion
N2 C2 C3 C4 3.4(3)
C1 C2 C3 C4 -176.5(2)
C2 C3 C4 C5 172.5(2)
C2 C3 C4 N1 -8.6(3)
C11 C6 C7 C8 2.2(3)
N2 C6 C7 C8 -176.4(2)
C11 C6 C7 C12 -175.4(2)
N2 C6 C7 C12 6.0(3)
C6 C7 C8 C9 -1.1(4)
C12 C7 C8 C9 176.6(2)
C7 C8 C9 C10 -0.5(4)
C8 C9 C10 C11 1.0(4)
C9 C10 C11 C6 0.1(4)
C9 C10 C11 C15 179.3(2)
C7 C6 C11 C10 -1.7(3)
N2 C6 C11 C10 176.9(2)
C7 C6 C11 C15 179.2(2)
N2 C6 C11 C15 -2.2(3)
C8 C7 C12 C14 55.7(3)
C6 C7 C12 C14 -126.8(2)
C8 C7 C12 C13 -67.4(3)
C6 C7 C12 C13 110.1(2)
C10 C11 C15 C17 -68.0(3)
C6 C11 C15 C17 111.1(2)
C10 C11 C15 C16 55.2(3)
C6 C11 C15 C16 -125.7(2)
C23 C18 C19 C20 -0.6(3)
N1 C18 C19 C20 177.4(2)
C23 C18 C19 C24 180.0(2)
N1 C18 C19 C24 -2.0(4)
C18 C19 C20 C21 0.9(4)
C24 C19 C20 C21 -179.7(3)
C19 C20 C21 C22 -0.1(4)
C20 C21 C22 C23 -1.0(4)
C21 C22 C23 C18 1.3(3)
C21 C22 C23 C27 -177.1(2)
C19 C18 C23 C22 -0.4(3)
N1 C18 C23 C22 -178.41(19)
C19 C18 C23 C27 177.8(2)
N1 C18 C23 C27 -0.1(3)
C20 C19 C24 C25 41.2(4)
C18 C19 C24 C25 -139.4(3)
C20 C19 C24 C26 -82.3(3)
C18 C19 C24 C26 97.1(3)
C22 C23 C27 C29 63.0(3)
C18 C23 C27 C29 -115.3(2)
C22 C23 C27 C28 -60.1(3)
C18 C23 C27 C28 121.6(2)
O1 C30 C31 C32 178.47(19)
C35 C30 C31 C32 -1.6(3)
C30 C31 C32 C33 -2.3(3)
C30 C31 C32 C36 177.6(2)
C31 C32 C33 C34 2.6(3)
C36 C32 C33 C34 -177.3(2)
C32 C33 C34 C35 1.0(3)
C32 C33 C34 C40 -177.4(2)
C31 C30 C35 C34 5.4(3)
O1 C30 C35 C34 -174.61(18)
C31 C30 C35 O2 -176.10(18)
O1 C30 C35 O2 3.9(2)
C33 C34 C35 C30 -4.9(3)
C40 C34 C35 C30 173.51(19)
C33 C34 C35 O2 176.82(19)
C40 C34 C35 O2 -4.8(3)
C31 C32 C36 C38 118.9(2)
C33 C32 C36 C38 -61.2(3)
C31 C32 C36 C39 -0.8(3)
C33 C32 C36 C39 179.1(2)
C31 C32 C36 C37 -121.1(3)
C33 C32 C36 C37 58.8(3)
C31 C32 C36 C37' 167(2)
C33 C32 C36 C37' -13(2)
C31 C32 C36 C39' -71.5(18)
C33 C32 C36 C39' 108.4(18)
C31 C32 C36 C38' 52(2)
C33 C32 C36 C38' -128(2)
C35 C34 C40 C43 63.1(3)
C33 C34 C40 C43 -118.6(2)
C35 C34 C40 C41 -176.6(2)
C33 C34 C40 C41 1.7(3)
C35 C34 C40 C42 -56.8(3)
C33 C34 C40 C42 121.5(2)
C1H C2H C3H C4H -172(2)
C2H C3H C4H C5H -172.6(16)
C1K C2K C3K C4K 169.8
C2K C3K C4K C5K -173.2
C5 C4 N1 C18 2.2(3)
C3 C4 N1 C18 -176.71(18)
C5 C4 N1 Si1 175.15(17)
C3 C4 N1 Si1 -3.7(3)
C23 C18 N1 C4 84.3(2)
C19 C18 N1 C4 -93.7(2)
C23 C18 N1 Si1 -88.9(2)
C19 C18 N1 Si1 93.1(2)
C3 C2 N2 C6 -158.27(19)
C1 C2 N2 C6 21.6(3)
C3 C2 N2 Si1 13.4(3)
C1 C2 N2 Si1 -166.76(15)
C7 C6 N2 C2 -105.6(2)
C11 C6 N2 C2 75.8(2)
C7 C6 N2 Si1 82.8(2)
C11 C6 N2 Si1 -95.9(2)
C31 C30 O1 Si1 179.85(17)
C35 C30 O1 Si1 -0.1(2)
C30 C35 O2 Si1 -5.8(2)
C34 C35 O2 Si1 172.62(17)
C35 O2 Si1 O1 4.97(13)
C35 O2 Si1 N1 121.80(13)
C35 O2 Si1 N2 -116.55(13)
C30 O1 Si1 O2 -2.85(14)
C30 O1 Si1 N1 -126.33(13)
C30 O1 Si1 N2 112.45(14)
C4 N1 Si1 O2 139.66(15)
C18 N1 Si1 O2 -47.54(18)
C4 N1 Si1 O1 -111.24(16)
C18 N1 Si1 O1 61.57(17)
C4 N1 Si1 N2 16.39(18)
C18 N1 Si1 N2 -170.81(15)
C2 N2 Si1 O2 -149.92(14)
C6 N2 Si1 O2 21.68(17)
C2 N2 Si1 O1 102.35(16)
C6 N2 Si1 O1 -86.05(16)
C2 N2 Si1 N1 -20.95(17)
C6 N2 Si1 N1 150.65(15)
